data_1554431
loop_
_publ_author_name
'Chen, Yao-Zhong'
'Liu, Teng'
'Zhu, Jie'
'Zhang, Hui'
'Wu, Lei'

_publ_section_title
;
 Transition-metal-free radical cleavage of a hydrazonyl N--S bond: tosyl
 radical-initiated cascade C(sp3)--OAr cleavage, sulfonyl rearrangement
 and atropisomeric cyclopropanation
;
_journal_issue 24
_journal_name_full 'Organic Chemistry Frontiers'
_journal_page_first 3567
_journal_paper_doi 10.1039/C8QO00873F
_journal_volume 5
_journal_year 2018
_chemical_formula_moiety 'C36 H37 O4 P S'
_chemical_formula_sum 'C36 H37 O4 P S'
_chemical_formula_weight 596.68
_chemical_name_systematic
'(E)-(1-(2-cyclopropyl-3-tosylprop-1-en-1-yl)-2-(4-methoxyphenyl)-2-methylcyclopropyl)diphenylphosphine oxide'
_space_group_crystal_system monoclinic
_space_group_IT_number 14
_space_group_name_Hall '-P 2ybc'
_space_group_name_H-M_alt 'P 1 21/c 1'
_atom_sites_solution_hydrogens mixed
_audit_creation_method SHELXL-2014/7
_audit_update_record
;
2017-09-12 deposited with the CCDC.
2018-11-02 downloaded from the CCDC.
;
_cell_angle_alpha 90
_cell_angle_beta 92.555(4)
_cell_angle_gamma 90
_cell_formula_units_Z 4
_cell_length_a 8.7333(10)
_cell_length_b 32.515(5)
_cell_length_c 11.3552(17)
_cell_measurement_reflns_used 7823
_cell_measurement_temperature 296(2)
_cell_measurement_theta_max 22.47
_cell_measurement_theta_min 2.19
_cell_volume 3221.3(8)
_computing_cell_refinement 'Bruker SAINT'
_computing_data_collection 'Bruker APEX2'
_computing_data_reduction 'Bruker SAINT'
_computing_molecular_graphics 'Bruker SHELXTL'
_computing_publication_material 'Bruker SHELXTL'
_computing_structure_refinement 'SHELXL-2014 (Sheldrick 2014)'
_computing_structure_solution 'SHELXS-97 (Sheldrick 2008)'
_diffrn_ambient_temperature 296(2)
_diffrn_measured_fraction_theta_full 0.990
_diffrn_measured_fraction_theta_max 0.966
_diffrn_measurement_device_type 'Bruker APEX-II CCD'
_diffrn_measurement_method '\f and \w scans'
_diffrn_radiation_type MoK\a
_diffrn_radiation_wavelength 0.71073
_diffrn_reflns_av_R_equivalents 0.0522
_diffrn_reflns_av_unetI/netI 0.0644
_diffrn_reflns_Laue_measured_fraction_full 0.990
_diffrn_reflns_Laue_measured_fraction_max 0.966
_diffrn_reflns_limit_h_max 11
_diffrn_reflns_limit_h_min -10
_diffrn_reflns_limit_k_max 30
_diffrn_reflns_limit_k_min -42
_diffrn_reflns_limit_l_max 14
_diffrn_reflns_limit_l_min -14
_diffrn_reflns_number 32918
_diffrn_reflns_point_group_measured_fraction_full 0.990
_diffrn_reflns_point_group_measured_fraction_max 0.966
_diffrn_reflns_theta_full 25.242
_diffrn_reflns_theta_max 27.594
_diffrn_reflns_theta_min 2.334
_exptl_absorpt_coefficient_mu 0.187
_exptl_absorpt_correction_T_max 0.7456
_exptl_absorpt_correction_T_min 0.6984
_exptl_absorpt_correction_type multi-scan
_exptl_absorpt_process_details
;
 SADABS 2016/2: Krause, L., Herbst-Irmer, R., Sheldrick G.M. & Stalke D.,
 J. Appl. Cryst. 48 (2015) 3-10
;
_exptl_crystal_colour colourless
_exptl_crystal_density_diffrn 1.230
_exptl_crystal_description needle
_exptl_crystal_F_000 1264
_exptl_crystal_size_max 0.080
_exptl_crystal_size_mid 0.060
_exptl_crystal_size_min 0.020
_refine_diff_density_max 0.286
_refine_diff_density_min -0.270
_refine_diff_density_rms 0.039
_refine_ls_extinction_method none
_refine_ls_goodness_of_fit_ref 1.015
_refine_ls_hydrogen_treatment constr
_refine_ls_matrix_type full
_refine_ls_number_parameters 409
_refine_ls_number_reflns 7225
_refine_ls_number_restraints 90
_refine_ls_restrained_S_all 1.011
_refine_ls_R_factor_all 0.1292
_refine_ls_R_factor_gt 0.0566
_refine_ls_shift/su_max 0.001
_refine_ls_shift/su_mean 0.000
_refine_ls_structure_factor_coef Fsqd
_refine_ls_weighting_details 'w=1/[\s^2^(Fo^2^)+(0.0643P)^2^+0.5266P] where P=(Fo^2^+2Fc^2^)/3'
_refine_ls_weighting_scheme calc
_refine_ls_wR_factor_gt 0.1176
_refine_ls_wR_factor_ref 0.1417
_reflns_Friedel_coverage 0.000
_reflns_number_gt 3918
_reflns_number_total 7225
_reflns_threshold_expression 'I > 2\s(I)'
_cod_data_source_file c8qo00873f2.cif
_cod_data_source_block cyz170801
_cod_original_cell_volume 3221.2(8)
_cod_original_sg_symbol_H-M 'P 21/c'
_cod_database_code 1554431
_shelx_shelxl_version_number 2014/7
_shelx_space_group_comment
;
The symmetry employed for this shelxl refinement is uniquely defined
by the following loop, which should always be used as a source of
symmetry information in preference to the above space-group names.
They are only intended as comments.
;
_shelx_estimated_absorpt_t_min 0.985
_shelx_estimated_absorpt_t_max 0.996

loop_
_space_group_symop_operation_xyz
'x, y, z'
'-x, y+1/2, -z+1/2'
'-x, -y, -z'
'x, -y-1/2, z-1/2'

loop_
_atom_site_label
_atom_site_type_symbol
_atom_site_fract_x
_atom_site_fract_y
_atom_site_fract_z
_atom_site_U_iso_or_equiv
_atom_site_adp_type
_atom_site_occupancy
_atom_site_site_symmetry_order
_atom_site_calc_flag
_atom_site_refinement_flags_posn
_atom_site_refinement_flags_adp
_atom_site_refinement_flags_occupancy
_atom_site_disorder_assembly
_atom_site_disorder_group
C1 C 0.5025(3) 0.29118(7) 0.4052(2) 0.0563(6) Uani 1 1 d . . . . .
C2 C 0.5121(2) 0.32665(7) 0.31341(18) 0.0495(6) Uani 1 1 d . . . . .
C3 C 0.4644(3) 0.28309(7) 0.2785(2) 0.0662(7) Uani 1 1 d . . . . .
H3A H 0.3576 0.2785 0.2552 0.079 Uiso 1 1 calc R U . . .
H3B H 0.5364 0.2668 0.2355 0.079 Uiso 1 1 calc R U . . .
C4 C 0.3870(2) 0.35818(6) 0.31511(19) 0.0449(5) Uani 1 1 d . . . . .
H4 H 0.3715 0.3709 0.3869 0.054 Uiso 1 1 calc R U . . .
C5 C 0.2964(2) 0.36965(7) 0.2244(2) 0.0485(5) Uani 1 1 d . . . . .
C6 C 0.1704(3) 0.40057(7) 0.2442(2) 0.0570(6) Uani 1 1 d . . . . .
H6A H 0.1224 0.3937 0.3171 0.068 Uiso 1 1 calc R U . . .
H6B H 0.0930 0.3980 0.1807 0.068 Uiso 1 1 calc R U . . .
C7 C 0.6471(3) 0.27123(9) 0.4604(3) 0.0854(9) Uani 1 1 d . . . . .
H7A H 0.6222 0.2446 0.4907 0.128 Uiso 1 1 calc R U . . .
H7B H 0.6879 0.2882 0.5234 0.128 Uiso 1 1 calc R U . . .
H7C H 0.7221 0.2683 0.4016 0.128 Uiso 1 1 calc R U . . .
C8 C 0.3801(3) 0.29487(7) 0.4931(2) 0.0513(6) Uani 1 1 d . . . . .
C9 C 0.2442(3) 0.27371(7) 0.4850(2) 0.0618(7) Uani 1 1 d . . . . .
H9 H 0.2220 0.2577 0.4185 0.074 Uiso 1 1 calc R U . . .
C10 C 0.1386(3) 0.27540(8) 0.5729(2) 0.0643(7) Uani 1 1 d . . . . .
H10 H 0.0472 0.2608 0.5650 0.077 Uiso 1 1 calc R U . . .
C11 C 0.1702(3) 0.29880(7) 0.6712(2) 0.0569(6) Uani 1 1 d . . . . .
C12 C 0.3061(3) 0.32047(8) 0.6805(2) 0.0646(7) Uani 1 1 d . . . . .
H12 H 0.3284 0.3364 0.7472 0.077 Uiso 1 1 calc R U . . .
C13 C 0.4079(3) 0.31881(7) 0.5933(2) 0.0600(6) Uani 1 1 d . . . . .
H13 H 0.4980 0.3340 0.6009 0.072 Uiso 1 1 calc R U . . .
C14 C -0.0651(4) 0.28227(12) 0.7606(3) 0.1118(12) Uani 1 1 d . . . . .
H14A H -0.1269 0.2918 0.6941 0.168 Uiso 1 1 calc R U . . .
H14B H -0.1167 0.2878 0.8318 0.168 Uiso 1 1 calc R U . . .
H14C H -0.0484 0.2532 0.7534 0.168 Uiso 1 1 calc R U . . .
C15 C 0.7641(2) 0.37367(7) 0.4077(2) 0.0536(6) Uani 1 1 d . . . . .
C16 C 0.6783(3) 0.40459(8) 0.4593(2) 0.0647(7) Uani 1 1 d . . . . .
H16 H 0.5846 0.4124 0.4241 0.078 Uiso 1 1 calc R U . . .
C17 C 0.7309(3) 0.42384(9) 0.5621(2) 0.0745(8) Uani 1 1 d . . . . .
H17 H 0.6721 0.4442 0.5957 0.089 Uiso 1 1 calc R U . . .
C18 C 0.8686(4) 0.41299(10) 0.6144(3) 0.0816(8) Uani 1 1 d . . . . .
H18 H 0.9032 0.4259 0.6836 0.098 Uiso 1 1 calc R U . . .
C19 C 0.9559(3) 0.38322(10) 0.5653(3) 0.0843(9) Uani 1 1 d . . . . .
H19 H 1.0501 0.3761 0.6010 0.101 Uiso 1 1 calc R U . . .
C20 C 0.9051(3) 0.36348(8) 0.4625(3) 0.0679(7) Uani 1 1 d . . . . .
H20 H 0.9656 0.3433 0.4299 0.082 Uiso 1 1 calc R U . . .
C21 C 0.6918(3) 0.37789(8) 0.1528(2) 0.0562(6) Uani 1 1 d . . . . .
C22 C 0.6435(3) 0.41833(8) 0.1526(2) 0.0663(7) Uani 1 1 d . . . . .
H22 H 0.6100 0.4300 0.2216 0.080 Uiso 1 1 calc R U . . .
C23 C 0.6446(3) 0.44176(9) 0.0498(3) 0.0795(8) Uani 1 1 d . . . . .
H23 H 0.6121 0.4690 0.0503 0.095 Uiso 1 1 calc R U . . .
C24 C 0.6937(3) 0.42455(13) -0.0517(3) 0.0912(10) Uani 1 1 d . . . . .
H24 H 0.6938 0.4401 -0.1205 0.109 Uiso 1 1 calc R U . . .
C25 C 0.7423(4) 0.38489(13) -0.0526(3) 0.1056(11) Uani 1 1 d . . . . .
H25 H 0.7763 0.3735 -0.1218 0.127 Uiso 1 1 calc R U . . .
C26 C 0.7417(3) 0.36145(10) 0.0485(3) 0.0847(9) Uani 1 1 d . . . . .
H26 H 0.7750 0.3343 0.0467 0.102 Uiso 1 1 calc R U . . .
C27A C 0.315(3) 0.3537(8) 0.106(2) 0.071(2) Uani 0.603(8) 1 d . U P A 1
H27A H 0.3951 0.3326 0.1057 0.085 Uiso 0.603(8) 1 calc R U P A 1
C28A C 0.3100(9) 0.37720(17) -0.0061(4) 0.0803(16) Uani 0.603(8) 1 d . U P A 1
H28A H 0.3880 0.3714 -0.0619 0.096 Uiso 0.603(8) 1 calc R U P A 1
H28B H 0.2781 0.4057 -0.0034 0.096 Uiso 0.603(8) 1 calc R U P A 1
C29A C 0.1920(8) 0.3452(3) 0.0116(6) 0.0814(16) Uani 0.603(8) 1 d . U P A 1
H29A H 0.1987 0.3199 -0.0328 0.098 Uiso 0.603(8) 1 calc R U P A 1
H29B H 0.0886 0.3543 0.0258 0.098 Uiso 0.603(8) 1 calc R U P A 1
C27B C 0.297(4) 0.3508(13) 0.102(4) 0.075(2) Uani 0.397(8) 1 d . U P A 2
H27B H 0.3890 0.3359 0.0797 0.090 Uiso 0.397(8) 1 calc R U P A 2
C28B C 0.2008(15) 0.3727(3) 0.0044(7) 0.078(2) Uani 0.397(8) 1 d . U P A 2
H28C H 0.2435 0.3715 -0.0618 0.093 Uiso 0.397(8) 1 d R U P A 2
H28D H 0.1549 0.3952 0.0200 0.093 Uiso 0.397(8) 1 d R U P A 2
C29B C 0.1475(13) 0.3353(3) 0.0589(9) 0.079(2) Uani 0.397(8) 1 d . U P A 2
H29C H 0.1462 0.3104 0.0117 0.095 Uiso 0.397(8) 1 calc R U P A 2
H29D H 0.0630 0.3376 0.1111 0.095 Uiso 0.397(8) 1 calc R U P A 2
C30 C 0.0596(2) 0.48015(7) 0.25854(19) 0.0478(5) Uani 1 1 d . . . . .
C31 C -0.0263(3) 0.47833(7) 0.3580(2) 0.0603(6) Uani 1 1 d . . . . .
H31 H 0.0064 0.4623 0.4221 0.072 Uiso 1 1 calc R U . . .
C32 C -0.1603(3) 0.50045(8) 0.3613(2) 0.0678(7) Uani 1 1 d . . . . .
H32 H -0.2171 0.4995 0.4286 0.081 Uiso 1 1 calc R U . . .
C33 C -0.2121(3) 0.52401(8) 0.2670(3) 0.0656(7) Uani 1 1 d . . . . .
C34 C -0.1260(3) 0.52496(9) 0.1692(2) 0.0719(7) Uani 1 1 d . . . . .
H34 H -0.1601 0.5406 0.1046 0.086 Uiso 1 1 calc R U . . .
C35 C 0.0095(3) 0.50353(8) 0.1636(2) 0.0611(6) Uani 1 1 d . . . . .
H35 H 0.0664 0.5049 0.0964 0.073 Uiso 1 1 calc R U . . .
C36 C -0.3603(3) 0.54750(12) 0.2734(3) 0.1136(12) Uani 1 1 d . . . . .
H36A H -0.3791 0.5626 0.2016 0.170 Uiso 1 1 d R U . . .
H36B H -0.3532 0.5663 0.3387 0.170 Uiso 1 1 d R U . . .
H36C H -0.4429 0.5286 0.2840 0.170 Uiso 1 1 d R U . . .
O1 O 0.0762(2) 0.30273(6) 0.76415(16) 0.0797(5) Uani 1 1 d . . . . .
O2 O 0.8096(2) 0.31033(5) 0.25623(16) 0.0792(6) Uani 1 1 d . . . . .
O3 O 0.3204(2) 0.45813(6) 0.35998(18) 0.0883(6) Uani 1 1 d . . . . .
O4 O 0.3018(2) 0.46378(5) 0.14440(18) 0.0861(6) Uani 1 1 d . . . . .
P1 P 0.70237(7) 0.34420(2) 0.27928(6) 0.0563(2) Uani 1 1 d . . . . .
S1 S 0.23234(7) 0.45266(2) 0.25196(6) 0.0564(2) Uani 1 1 d . . . . .

loop_
_atom_site_aniso_label
_atom_site_aniso_U_11
_atom_site_aniso_U_22
_atom_site_aniso_U_33
_atom_site_aniso_U_23
_atom_site_aniso_U_13
_atom_site_aniso_U_12
C1 0.0748(15) 0.0384(13) 0.0557(15) 0.0054(11) 0.0032(12) 0.0052(11)
C2 0.0648(14) 0.0399(13) 0.0440(13) -0.0006(10) 0.0030(11) 0.0034(11)
C3 0.0947(18) 0.0401(14) 0.0648(17) -0.0100(12) 0.0134(14) -0.0010(13)
C4 0.0569(13) 0.0376(12) 0.0403(13) -0.0006(10) 0.0044(11) -0.0003(10)
C5 0.0580(13) 0.0399(13) 0.0478(14) 0.0033(11) 0.0032(11) -0.0053(10)
C6 0.0576(13) 0.0504(14) 0.0622(16) 0.0058(12) -0.0048(11) -0.0013(11)
C7 0.096(2) 0.0706(19) 0.090(2) 0.0272(16) 0.0145(17) 0.0282(16)
C8 0.0684(15) 0.0362(13) 0.0486(14) 0.0074(11) -0.0040(11) -0.0010(11)
C9 0.0817(17) 0.0493(15) 0.0538(15) -0.0046(12) -0.0038(13) -0.0087(13)
C10 0.0697(16) 0.0563(16) 0.0665(17) 0.0040(14) -0.0026(14) -0.0150(13)
C11 0.0726(16) 0.0497(14) 0.0485(15) 0.0090(12) 0.0025(13) -0.0052(12)
C12 0.0818(17) 0.0609(16) 0.0504(15) -0.0025(12) -0.0030(13) -0.0197(14)
C13 0.0674(15) 0.0580(15) 0.0544(15) 0.0001(13) -0.0002(13) -0.0163(12)
C14 0.100(2) 0.140(3) 0.097(2) 0.002(2) 0.0302(19) -0.049(2)
C15 0.0480(13) 0.0570(15) 0.0563(15) 0.0075(12) 0.0073(11) -0.0008(11)
C16 0.0515(13) 0.0768(18) 0.0663(17) -0.0106(14) 0.0074(12) -0.0053(13)
C17 0.0721(18) 0.084(2) 0.0683(19) -0.0162(16) 0.0171(15) -0.0200(15)
C18 0.097(2) 0.081(2) 0.0660(19) 0.0087(16) -0.0086(17) -0.0268(18)
C19 0.0787(19) 0.081(2) 0.091(2) 0.0261(19) -0.0283(18) -0.0145(17)
C20 0.0637(16) 0.0591(16) 0.081(2) 0.0197(15) 0.0059(14) 0.0033(13)
C21 0.0564(14) 0.0584(16) 0.0544(15) -0.0004(12) 0.0120(11) -0.0019(12)
C22 0.0737(16) 0.0633(18) 0.0622(17) 0.0052(14) 0.0078(13) -0.0017(13)
C23 0.0787(18) 0.0682(19) 0.091(2) 0.0213(17) -0.0002(17) -0.0101(15)
C24 0.088(2) 0.115(3) 0.071(2) 0.032(2) 0.0129(17) -0.012(2)
C25 0.134(3) 0.123(3) 0.062(2) 0.010(2) 0.0356(19) 0.013(2)
C26 0.107(2) 0.083(2) 0.066(2) 0.0010(16) 0.0276(17) 0.0140(17)
C27A 0.101(5) 0.062(4) 0.048(3) -0.003(3) -0.015(3) -0.002(3)
C28A 0.113(4) 0.076(3) 0.052(3) 0.004(2) -0.007(3) -0.007(3)
C29A 0.105(4) 0.081(4) 0.057(3) -0.009(3) -0.011(3) -0.013(3)
C27B 0.108(5) 0.067(5) 0.048(4) -0.004(4) -0.013(4) 0.002(4)
C28B 0.113(5) 0.066(4) 0.052(3) 0.000(3) -0.015(4) 0.000(5)
C29B 0.113(5) 0.064(4) 0.059(4) -0.010(3) -0.013(4) -0.001(4)
C30 0.0543(13) 0.0440(13) 0.0452(13) 0.0001(11) 0.0031(11) -0.0013(10)
C31 0.0708(16) 0.0599(16) 0.0506(15) 0.0084(12) 0.0082(12) 0.0098(13)
C32 0.0670(16) 0.0677(17) 0.0704(18) 0.0035(14) 0.0218(14) 0.0063(14)
C33 0.0538(14) 0.0596(17) 0.083(2) 0.0034(15) -0.0035(14) 0.0036(12)
C34 0.0744(17) 0.0771(19) 0.0631(18) 0.0164(14) -0.0093(14) 0.0095(15)
C35 0.0681(16) 0.0683(17) 0.0470(15) 0.0065(13) 0.0048(12) 0.0007(13)
C36 0.0728(19) 0.115(3) 0.153(3) 0.013(2) 0.005(2) 0.0314(19)
O1 0.0903(13) 0.0835(13) 0.0666(12) 0.0022(10) 0.0196(10) -0.0235(10)
O2 0.0886(12) 0.0699(12) 0.0811(13) 0.0027(10) 0.0269(10) 0.0327(10)
O3 0.0706(11) 0.0890(14) 0.1022(15) -0.0354(11) -0.0320(11) 0.0161(10)
O4 0.0929(13) 0.0605(11) 0.1093(15) 0.0136(10) 0.0549(12) 0.0087(10)
P1 0.0623(4) 0.0515(4) 0.0559(4) 0.0010(3) 0.0122(3) 0.0135(3)
S1 0.0547(3) 0.0483(4) 0.0665(4) -0.0045(3) 0.0064(3) 0.0006(3)

loop_
_atom_type_symbol
_atom_type_description
_atom_type_scat_dispersion_real
_atom_type_scat_dispersion_imag
_atom_type_scat_source
C C 0.0033 0.0016 'International Tables Vol C Tables 4.2.6.8 and 6.1.1.4'
H H 0.0000 0.0000 'International Tables Vol C Tables 4.2.6.8 and 6.1.1.4'
O O 0.0106 0.0060 'International Tables Vol C Tables 4.2.6.8 and 6.1.1.4'
P P 0.1023 0.0942 'International Tables Vol C Tables 4.2.6.8 and 6.1.1.4'
S S 0.1246 0.1234 'International Tables Vol C Tables 4.2.6.8 and 6.1.1.4'

loop_
_geom_angle_atom_site_label_1
_geom_angle_atom_site_label_2
_geom_angle_atom_site_label_3
_geom_angle
C3 C1 C8 121.5(2)
C3 C1 C7 117.8(2)
C8 C1 C7 111.2(2)
C3 C1 C2 59.99(15)
C8 C1 C2 116.54(18)
C7 C1 C2 121.3(2)
C4 C2 C3 116.6(2)
C4 C2 C1 115.88(18)
C3 C2 C1 57.61(15)
C4 C2 P1 117.55(15)
C3 C2 P1 118.60(16)
C1 C2 P1 116.87(16)
C1 C3 C2 62.40(15)
C1 C3 H3A 117.5
C2 C3 H3A 117.5
C1 C3 H3B 117.5
C2 C3 H3B 117.5
H3A C3 H3B 114.6
C5 C4 C2 126.4(2)
C5 C4 H4 116.8
C2 C4 H4 116.8
C4 C5 C27A 122.0(11)
C4 C5 C6 119.0(2)
C27A C5 C6 119.0(11)
C4 C5 C27B 124.8(16)
C6 C5 C27B 115.9(16)
C5 C6 S1 114.70(15)
C5 C6 H6A 108.6
S1 C6 H6A 108.6
C5 C6 H6B 108.6
S1 C6 H6B 108.6
H6A C6 H6B 107.6
C1 C7 H7A 109.5
C1 C7 H7B 109.5
H7A C7 H7B 109.5
C1 C7 H7C 109.5
H7A C7 H7C 109.5
H7B C7 H7C 109.5
C9 C8 C13 117.1(2)
C9 C8 C1 123.8(2)
C13 C8 C1 119.0(2)
C8 C9 C10 122.1(2)
C8 C9 H9 118.9
C10 C9 H9 118.9
C11 C10 C9 119.4(2)
C11 C10 H10 120.3
C9 C10 H10 120.3
C10 C11 O1 125.0(2)
C10 C11 C12 119.2(2)
O1 C11 C12 115.8(2)
C13 C12 C11 120.8(2)
C13 C12 H12 119.6
C11 C12 H12 119.6
C12 C13 C8 121.4(2)
C12 C13 H13 119.3
C8 C13 H13 119.3
O1 C14 H14A 109.5
O1 C14 H14B 109.5
H14A C14 H14B 109.5
O1 C14 H14C 109.5
H14A C14 H14C 109.5
H14B C14 H14C 109.5
C20 C15 C16 117.6(2)
C20 C15 P1 117.4(2)
C16 C15 P1 124.99(18)
C17 C16 C15 121.0(2)
C17 C16 H16 119.5
C15 C16 H16 119.5
C18 C17 C16 120.2(3)
C18 C17 H17 119.9
C16 C17 H17 119.9
C17 C18 C19 120.2(3)
C17 C18 H18 119.9
C19 C18 H18 119.9
C18 C19 C20 120.5(3)
C18 C19 H19 119.7
C20 C19 H19 119.7
C19 C20 C15 120.5(3)
C19 C20 H20 119.7
C15 C20 H20 119.7
C22 C21 C26 118.2(2)
C22 C21 P1 125.71(19)
C26 C21 P1 116.0(2)
C21 C22 C23 120.5(3)
C21 C22 H22 119.7
C23 C22 H22 119.7
C24 C23 C22 119.8(3)
C24 C23 H23 120.1
C22 C23 H23 120.1
C25 C24 C23 120.3(3)
C25 C24 H24 119.8
C23 C24 H24 119.8
C24 C25 C26 120.4(3)
C24 C25 H25 119.8
C26 C25 H25 119.8
C25 C26 C21 120.7(3)
C25 C26 H26 119.6
C21 C26 H26 119.6
C5 C27A C28A 127.5(19)
C5 C27A C29A 127.8(18)
C28A C27A C29A 59.5(10)
C5 C27A H27A 110.9
C28A C27A H27A 110.9
C29A C27A H27A 110.9
C27A C28A C29A 61.2(8)
C27A C28A H28A 117.7
C29A C28A H28A 117.7
C27A C28A H28B 117.6
C29A C28A H28B 117.7
H28A C28A H28B 114.8
C28A C29A C27A 59.3(10)
C28A C29A H29A 117.8
C27A C29A H29A 117.8
C28A C29A H29B 117.8
C27A C29A H29B 117.8
H29A C29A H29B 115.0
C29B C27B C5 114(3)
C29B C27B C28B 57.8(14)
C5 C27B C28B 117(3)
C29B C27B H27B 118.2
C5 C27B H27B 118.2
C28B C27B H27B 118.2
C29B C28B C27B 58.7(14)
C29B C28B H28C 119.8
C27B C28B H28C 111.5
C29B C28B H28D 117.8
C27B C28B H28D 119.6
H28C C28B H28D 116.6
C28B C29B C27B 63.5(17)
C28B C29B H29C 117.4
C27B C29B H29C 117.4
C28B C29B H29D 117.4
C27B C29B H29D 117.4
H29C C29B H29D 114.5
C35 C30 C31 119.9(2)
C35 C30 S1 119.47(17)
C31 C30 S1 120.68(18)
C32 C31 C30 119.5(2)
C32 C31 H31 120.2
C30 C31 H31 120.2
C31 C32 C33 121.3(2)
C31 C32 H32 119.3
C33 C32 H32 119.3
C34 C33 C32 118.1(2)
C34 C33 C36 122.1(3)
C32 C33 C36 119.8(3)
C33 C34 C35 122.0(2)
C33 C34 H34 119.0
C35 C34 H34 119.0
C30 C35 C34 119.2(2)
C30 C35 H35 120.4
C34 C35 H35 120.4
C33 C36 H36A 109.5
C33 C36 H36B 109.5
H36A C36 H36B 109.5
C33 C36 H36C 109.5
H36A C36 H36C 109.5
H36B C36 H36C 109.5
C11 O1 C14 119.3(2)
O2 P1 C21 108.76(10)
O2 P1 C15 111.70(11)
C21 P1 C15 108.86(11)
O2 P1 C2 113.42(11)
C21 P1 C2 110.24(10)
C15 P1 C2 103.73(10)
O3 S1 O4 117.91(13)
O3 S1 C30 109.27(10)
O4 S1 C30 107.71(11)
O3 S1 C6 108.15(12)
O4 S1 C6 109.71(12)
C30 S1 C6 103.09(10)

loop_
_geom_bond_atom_site_label_1
_geom_bond_atom_site_label_2
_geom_bond_distance
C1 C3 1.486(3)
C1 C8 1.500(3)
C1 C7 1.529(3)
C1 C2 1.559(3)
C2 C4 1.499(3)
C2 C3 1.524(3)
C2 P1 1.815(2)
C3 H3A 0.9700
C3 H3B 0.9700
C4 C5 1.324(3)
C4 H4 0.9300
C5 C27A 1.46(3)
C5 C6 1.514(3)
C5 C27B 1.52(4)
C6 S1 1.779(2)
C6 H6A 0.9700
C6 H6B 0.9700
C7 H7A 0.9600
C7 H7B 0.9600
C7 H7C 0.9600
C8 C9 1.371(3)
C8 C13 1.391(3)
C9 C10 1.390(3)
C9 H9 0.9300
C10 C11 1.369(3)
C10 H10 0.9300
C11 O1 1.371(3)
C11 C12 1.380(3)
C12 C13 1.361(3)
C12 H12 0.9300
C13 H13 0.9300
C14 O1 1.401(3)
C14 H14A 0.9600
C14 H14B 0.9600
C14 H14C 0.9600
C15 C20 1.395(3)
C15 C16 1.398(3)
C15 P1 1.807(2)
C16 C17 1.385(3)
C16 H16 0.9300
C17 C18 1.364(4)
C17 H17 0.9300
C18 C19 1.366(4)
C18 H18 0.9300
C19 C20 1.387(4)
C19 H19 0.9300
C20 H20 0.9300
C21 C22 1.381(3)
C21 C26 1.387(3)
C21 P1 1.805(2)
C22 C23 1.394(4)
C22 H22 0.9300
C23 C24 1.367(4)
C23 H23 0.9300
C24 C25 1.358(5)
C24 H24 0.9300
C25 C26 1.378(4)
C25 H25 0.9300
C26 H26 0.9300
C27A C28A 1.48(3)
C27A C29A 1.51(2)
C27A H27A 0.9800
C28A C29A 1.483(8)
C28A H28A 0.9700
C28A H28B 0.9700
C29A H29A 0.9700
C29A H29B 0.9700
C27B C29B 1.46(3)
C27B C28B 1.53(4)
C27B H27B 0.9800
C28B C29B 1.451(14)
C28B H28C 0.8557
C28B H28D 0.8553
C29B H29C 0.9700
C29B H29D 0.9700
C30 C35 1.374(3)
C30 C31 1.384(3)
C30 S1 1.758(2)
C31 C32 1.376(3)
C31 H31 0.9300
C32 C33 1.376(3)
C32 H32 0.9300
C33 C34 1.369(4)
C33 C36 1.507(4)
C34 C35 1.377(3)
C34 H34 0.9300
C35 H35 0.9300
C36 H36A 0.9600
C36 H36B 0.9600
C36 H36C 0.9600
O2 P1 1.4766(17)
O3 S1 1.4293(18)
O4 S1 1.4338(18)

loop_
_geom_hbond_atom_site_label_D
_geom_hbond_atom_site_label_H
_geom_hbond_atom_site_label_A
_geom_hbond_distance_DH
_geom_hbond_distance_HA
_geom_hbond_distance_DA
_geom_hbond_angle_DHA
_geom_hbond_site_symmetry_A
C14 H14C O2 0.96 2.41 3.203(4) 139.7 4_466

loop_
_geom_torsion_atom_site_label_1
_geom_torsion_atom_site_label_2
_geom_torsion_atom_site_label_3
_geom_torsion_atom_site_label_4
_geom_torsion
C3 C1 C2 C4 106.4(2)
C8 C1 C2 C4 -6.4(3)
C7 C1 C2 C4 -147.4(2)
C8 C1 C2 C3 -112.8(2)
C7 C1 C2 C3 106.2(3)
C3 C1 C2 P1 -108.30(19)
C8 C1 C2 P1 138.94(18)
C7 C1 C2 P1 -2.1(3)
C8 C1 C3 C2 104.5(2)
C7 C1 C3 C2 -112.0(2)
C4 C2 C3 C1 -105.1(2)
P1 C2 C3 C1 105.29(19)
C3 C2 C4 C5 -60.6(3)
C1 C2 C4 C5 -125.6(2)
P1 C2 C4 C5 89.4(2)
C2 C4 C5 C27A -3.7(12)
C2 C4 C5 C6 176.92(19)
C2 C4 C5 C27B 3.8(19)
C4 C5 C6 S1 79.7(2)
C27A C5 C6 S1 -99.7(11)
C27B C5 C6 S1 -106.5(17)
C3 C1 C8 C9 32.0(3)
C7 C1 C8 C9 -113.6(3)
C2 C1 C8 C9 101.6(3)
C3 C1 C8 C13 -152.5(2)
C7 C1 C8 C13 61.9(3)
C2 C1 C8 C13 -82.9(3)
C13 C8 C9 C10 -0.8(3)
C1 C8 C9 C10 174.8(2)
C8 C9 C10 C11 -0.1(4)
C9 C10 C11 O1 -179.5(2)
C9 C10 C11 C12 0.4(4)
C10 C11 C12 C13 0.1(4)
O1 C11 C12 C13 -179.9(2)
C11 C12 C13 C8 -1.0(4)
C9 C8 C13 C12 1.3(4)
C1 C8 C13 C12 -174.5(2)
C20 C15 C16 C17 -1.0(4)
P1 C15 C16 C17 175.95(19)
C15 C16 C17 C18 0.5(4)
C16 C17 C18 C19 0.3(4)
C17 C18 C19 C20 -0.5(4)
C18 C19 C20 C15 -0.1(4)
C16 C15 C20 C19 0.8(3)
P1 C15 C20 C19 -176.4(2)
C26 C21 C22 C23 0.2(4)
P1 C21 C22 C23 178.1(2)
C21 C22 C23 C24 0.1(4)
C22 C23 C24 C25 -0.5(5)
C23 C24 C25 C26 0.5(5)
C24 C25 C26 C21 -0.2(5)
C22 C21 C26 C25 -0.2(4)
P1 C21 C26 C25 -178.3(3)
C4 C5 C27A C28A -136.0(15)
C6 C5 C27A C28A 43(2)
C4 C5 C27A C29A 146.3(17)
C6 C5 C27A C29A -34(3)
C5 C27A C28A C29A -116(2)
C5 C27A C29A C28A 116(3)
C4 C5 C27B C29B 124(2)
C6 C5 C27B C29B -49(3)
C4 C5 C27B C28B -171.0(15)
C6 C5 C27B C28B 16(3)
C5 C27B C28B C29B -103(3)
C5 C27B C29B C28B 108(3)
C35 C30 C31 C32 -0.8(4)
S1 C30 C31 C32 179.39(19)
C30 C31 C32 C33 0.9(4)
C31 C32 C33 C34 -0.2(4)
C31 C32 C33 C36 179.4(3)
C32 C33 C34 C35 -0.5(4)
C36 C33 C34 C35 179.9(3)
C31 C30 C35 C34 0.2(4)
S1 C30 C35 C34 179.9(2)
C33 C34 C35 C30 0.6(4)
C10 C11 O1 C14 -1.1(4)
C12 C11 O1 C14 178.9(3)
C22 C21 P1 O2 -159.1(2)
C26 C21 P1 O2 18.8(2)
C22 C21 P1 C15 -37.2(2)
C26 C21 P1 C15 140.7(2)
C22 C21 P1 C2 76.0(2)
C26 C21 P1 C2 -106.1(2)
C20 C15 P1 O2 4.5(2)
C16 C15 P1 O2 -172.5(2)
C20 C15 P1 C21 -115.59(19)
C16 C15 P1 C21 67.4(2)
C20 C15 P1 C2 127.04(18)
C16 C15 P1 C2 -49.9(2)
C4 C2 P1 O2 -168.41(16)
C3 C2 P1 O2 -19.0(2)
C1 C2 P1 O2 46.9(2)
C4 C2 P1 C21 -46.18(19)
C3 C2 P1 C21 103.18(19)
C1 C2 P1 C21 169.11(16)
C4 C2 P1 C15 70.22(18)
C3 C2 P1 C15 -140.42(18)
C1 C2 P1 C15 -74.48(18)
C35 C30 S1 O3 135.1(2)
C31 C30 S1 O3 -45.1(2)
C35 C30 S1 O4 5.9(2)
C31 C30 S1 O4 -174.34(19)
C35 C30 S1 C6 -110.1(2)
C31 C30 S1 C6 69.7(2)
C5 C6 S1 O3 -70.6(2)
C5 C6 S1 O4 59.2(2)
C5 C6 S1 C30 173.74(17)
